data_2228177
loop_
_publ_author_name
'Wang, Yao'
'Wan, Chong-Qing'
'Cao, Sheng-Li'
'Zheng, Tingting'

_publ_section_title
;
 2-(2,3-Dioxoindolin-1-yl)ethyl
 4-(4-nitrophenyl)piperazine-1-carbodithioate
;
_journal_coeditor_code ZQ2052
_journal_issue 9
_journal_name_full 'Acta Crystallographica Section E'
_journal_page_first o2243
_journal_paper_doi 10.1107/S1600536810030618
_journal_volume 66
_journal_year 2010
_chemical_formula_iupac 'C21 H20 N4 O4 S2'
_chemical_formula_moiety 'C21 H20 N4 O4 S2'
_chemical_formula_sum 'C21 H20 N4 O4 S2'
_chemical_formula_weight 456.53
_chemical_name_systematic
;
2-(2,3-Dioxoindolin-1-yl)ethyl 4-(4-nitrophenyl)piperazine-1-carbodithioate
;
_space_group_IT_number 15
_symmetry_cell_setting monoclinic
_symmetry_space_group_name_Hall '-C 2yc'
_symmetry_space_group_name_H-M 'C 1 2/c 1'
_atom_sites_solution_hydrogens geom
_atom_sites_solution_primary direct
_atom_sites_solution_secondary difmap
_audit_creation_method SHELXL-97
_cell_angle_alpha 90.00
_cell_angle_beta 103.1850(10)
_cell_angle_gamma 90.00
_cell_formula_units_Z 8
_cell_length_a 34.4244(8)
_cell_length_b 6.8754(2)
_cell_length_c 17.9938(4)
_cell_measurement_reflns_used 8247
_cell_measurement_temperature 296(2)
_cell_measurement_theta_max 29.173
_cell_measurement_theta_min 2.323
_cell_volume 4146.53(18)
_computing_cell_refinement 'APEX2 and SAINT (Bruker, 2007)'
_computing_data_collection 'APEX2 (Bruker, 2007)'
_computing_data_reduction 'SAINT (Bruker, 2007)'
_computing_molecular_graphics 'SHELXTL (Sheldrick, 2008)'
_computing_publication_material 'SHELXTL (Sheldrick, 2008) and PLATON (Spek, 2009)'
_computing_structure_refinement 'SHELXL97 (Sheldrick, 2008)'
_computing_structure_solution 'SHELXS97 (Sheldrick, 2008)'
_diffrn_ambient_temperature 296(2)
_diffrn_measured_fraction_theta_full 0.982
_diffrn_measured_fraction_theta_max 0.982
_diffrn_measurement_device_type 'Bruker APEXII CCD area-detector'
_diffrn_measurement_method 'phi and omega scans'
_diffrn_radiation_monochromator graphite
_diffrn_radiation_source 'fine-focus sealed tube'
_diffrn_radiation_type MoK\a
_diffrn_radiation_wavelength 0.71073
_diffrn_reflns_av_R_equivalents 0.0270
_diffrn_reflns_av_sigmaI/netI 0.0252
_diffrn_reflns_limit_h_max 48
_diffrn_reflns_limit_h_min -45
_diffrn_reflns_limit_k_max 7
_diffrn_reflns_limit_k_min -9
_diffrn_reflns_limit_l_max 22
_diffrn_reflns_limit_l_min -24
_diffrn_reflns_number 25340
_diffrn_reflns_theta_full 29.82
_diffrn_reflns_theta_max 29.82
_diffrn_reflns_theta_min 2.33
_exptl_absorpt_coefficient_mu 0.294
_exptl_absorpt_correction_type none
_exptl_crystal_colour orange
_exptl_crystal_density_diffrn 1.463
_exptl_crystal_density_meas 1.463
_exptl_crystal_density_method 'not measured'
_exptl_crystal_description block
_exptl_crystal_F_000 1904
_exptl_crystal_size_max 0.15
_exptl_crystal_size_mid 0.13
_exptl_crystal_size_min 0.10
_refine_diff_density_max 0.266
_refine_diff_density_min -0.175
_refine_ls_extinction_method none
_refine_ls_goodness_of_fit_ref 1.029
_refine_ls_hydrogen_treatment constr
_refine_ls_matrix_type full
_refine_ls_number_parameters 280
_refine_ls_number_reflns 5843
_refine_ls_number_restraints 0
_refine_ls_restrained_S_all 1.029
_refine_ls_R_factor_all 0.0599
_refine_ls_R_factor_gt 0.0386
_refine_ls_shift/su_max 0.000
_refine_ls_shift/su_mean 0.000
_refine_ls_structure_factor_coef Fsqd
_refine_ls_weighting_details 'w=1/[\s^2^(Fo^2^)+(0.0528P)^2^+1.1993P] where P=(Fo^2^+2Fc^2^)/3'
_refine_ls_weighting_scheme calc
_refine_ls_wR_factor_gt 0.0952
_refine_ls_wR_factor_ref 0.1068
_reflns_number_gt 4309
_reflns_number_total 5843
_reflns_threshold_expression I>2sigma(I)
_cod_data_source_file zq2052.cif
_cod_data_source_block I
_cod_original_sg_symbol_H-M 'C 2/c'
_cod_database_code 2228177
_cod_database_fobs_code 2228177

loop_
_symmetry_equiv_pos_as_xyz
'x, y, z'
'-x, y, -z+1/2'
'x+1/2, y+1/2, z'
'-x+1/2, y+1/2, -z+1/2'
'-x, -y, -z'
'x, -y, z-1/2'
'-x+1/2, -y+1/2, -z'
'x+1/2, -y+1/2, z-1/2'

loop_
_atom_site_type_symbol
_atom_site_label
_atom_site_fract_x
_atom_site_fract_y
_atom_site_fract_z
_atom_site_U_iso_or_equiv
_atom_site_adp_type
_atom_site_calc_flag
_atom_site_refinement_flags
_atom_site_occupancy
_atom_site_disorder_assembly
_atom_site_disorder_group
C C1 0.22169(4) 0.0960(3) 0.55107(9) 0.0525(4) Uani d . 1 . .
C C2 0.20345(5) -0.0339(3) 0.49616(10) 0.0586(4) Uani d . 1 . .
H H2 0.2133 -0.1597 0.4960 0.070 Uiso calc R 1 . .
C C3 0.17055(5) 0.0221(2) 0.44143(9) 0.0522(4) Uani d . 1 . .
H H3 0.1585 -0.0664 0.4042 0.063 Uiso calc R 1 . .
C C4 0.15485(4) 0.2101(2) 0.44084(8) 0.0418(3) Uani d . 1 . .
C C5 0.17505(5) 0.3391(3) 0.49705(9) 0.0529(4) Uani d . 1 . .
H H5 0.1660 0.4664 0.4974 0.063 Uiso calc R 1 . .
C C6 0.20780(5) 0.2823(3) 0.55145(10) 0.0561(4) Uani d . 1 . .
H H6 0.2205 0.3700 0.5884 0.067 Uiso calc R 1 . .
C C7 0.10263(5) 0.1336(2) 0.32661(9) 0.0469(3) Uani d . 1 . .
H H7A 0.1046 0.0009 0.3453 0.056 Uiso calc R 1 . .
H H7B 0.1175 0.1426 0.2870 0.056 Uiso calc R 1 . .
C C8 0.05960(5) 0.1827(2) 0.29344(9) 0.0476(3) Uani d . 1 . .
H H8A 0.0493 0.0991 0.2500 0.057 Uiso calc R 1 . .
H H8B 0.0441 0.1595 0.3313 0.057 Uiso calc R 1 . .
C C9 0.07011(5) 0.5142(2) 0.33419(8) 0.0499(4) Uani d . 1 . .
H H9A 0.0544 0.4955 0.3721 0.060 Uiso calc R 1 . .
H H9B 0.0673 0.6487 0.3175 0.060 Uiso calc R 1 . .
C C10 0.11353(5) 0.4710(2) 0.36929(9) 0.0509(4) Uani d . 1 . .
H H10A 0.1295 0.5070 0.3335 0.061 Uiso calc R 1 . .
H H10B 0.1222 0.5493 0.4149 0.061 Uiso calc R 1 . .
C C11 0.12259(4) 0.8667(2) 0.12798(7) 0.0400(3) Uani d . 1 . .
C C12 0.13746(5) 0.7170(3) 0.17715(9) 0.0526(4) Uani d . 1 . .
H H12 0.1250 0.5962 0.1733 0.063 Uiso calc R 1 . .
C C13 0.17187(5) 0.7545(4) 0.23274(10) 0.0698(6) Uani d . 1 . .
H H13 0.1826 0.6558 0.2666 0.084 Uiso calc R 1 . .
C C14 0.19059(5) 0.9315(4) 0.23961(11) 0.0757(6) Uani d . 1 . .
H H14 0.2135 0.9509 0.2779 0.091 Uiso calc R 1 . .
C C15 0.17588(5) 1.0806(3) 0.19041(11) 0.0672(5) Uani d . 1 . .
H H15 0.1885 1.2012 0.1948 0.081 Uiso calc R 1 . .
C C16 0.14155(4) 1.0463(2) 0.13361(9) 0.0483(4) Uani d . 1 . .
C C17 0.12020(5) 1.1645(2) 0.07061(10) 0.0509(4) Uani d . 1 . .
C C18 0.08641(4) 1.0341(2) 0.02587(8) 0.0436(3) Uani d . 1 . .
C C19 0.06096(4) 0.7055(2) 0.04397(8) 0.0415(3) Uani d . 1 . .
H H19A 0.0745 0.5833 0.0592 0.050 Uiso calc R 1 . .
H H19B 0.0517 0.7040 -0.0111 0.050 Uiso calc R 1 . .
C C20 0.02520(4) 0.7204(2) 0.07963(8) 0.0411(3) Uani d . 1 . .
H H20A 0.0061 0.6212 0.0573 0.049 Uiso calc R 1 . .
H H20B 0.0126 0.8459 0.0665 0.049 Uiso calc R 1 . .
C C22 0.04231(4) 0.4390(2) 0.19615(7) 0.0368(3) Uani d . 1 . .
N N1 0.12011(4) 0.26548(18) 0.38917(7) 0.0420(3) Uani d . 1 . .
N N2 0.05537(4) 0.38618(19) 0.26924(7) 0.0446(3) Uani d . 1 . .
N N3 0.25633(5) 0.0353(3) 0.60869(9) 0.0688(4) Uani d . 1 . .
N N4 0.08920(3) 0.86365(18) 0.06542(6) 0.0386(3) Uani d . 1 . .
O O1 0.27296(4) 0.1532(3) 0.65616(9) 0.0878(5) Uani d . 1 . .
O O2 0.26757(6) -0.1329(3) 0.60752(10) 0.1117(7) Uani d . 1 . .
O O3 0.12620(4) 1.32892(19) 0.05188(9) 0.0767(4) Uani d . 1 . .
O O4 0.06274(4) 1.07378(18) -0.03291(6) 0.0592(3) Uani d . 1 . .
S S1 0.031276(12) 0.28227(6) 0.12387(2) 0.04687(11) Uani d . 1 . .
S S2 0.036236(11) 0.69395(5) 0.18228(2) 0.04120(10) Uani d . 1 . .

loop_
_atom_site_aniso_label
_atom_site_aniso_U_11
_atom_site_aniso_U_22
_atom_site_aniso_U_33
_atom_site_aniso_U_12
_atom_site_aniso_U_13
_atom_site_aniso_U_23
C1 0.0424(8) 0.0715(12) 0.0423(8) 0.0063(8) 0.0071(6) 0.0042(8)
C2 0.0598(10) 0.0559(11) 0.0567(10) 0.0124(8) 0.0061(8) 0.0048(8)
C3 0.0558(9) 0.0501(9) 0.0463(8) 0.0047(7) 0.0025(7) -0.0024(7)
C4 0.0403(7) 0.0501(9) 0.0361(7) 0.0013(6) 0.0108(6) 0.0001(6)
C5 0.0470(8) 0.0566(10) 0.0516(9) 0.0072(7) 0.0043(7) -0.0127(8)
C6 0.0455(8) 0.0718(12) 0.0479(9) 0.0012(8) 0.0047(7) -0.0132(8)
C7 0.0557(8) 0.0401(8) 0.0420(8) 0.0016(7) 0.0051(6) -0.0050(6)
C8 0.0551(8) 0.0400(8) 0.0429(8) -0.0050(7) 0.0011(6) 0.0027(6)
C9 0.0687(10) 0.0426(9) 0.0328(7) 0.0089(7) -0.0002(6) -0.0043(6)
C10 0.0633(9) 0.0414(8) 0.0417(8) -0.0043(7) -0.0011(7) -0.0021(7)
C11 0.0381(7) 0.0504(8) 0.0315(7) 0.0028(6) 0.0078(5) 0.0015(6)
C12 0.0474(8) 0.0650(11) 0.0425(8) 0.0055(7) 0.0040(6) 0.0119(7)
C13 0.0485(9) 0.1117(17) 0.0451(9) 0.0125(10) 0.0025(7) 0.0187(10)
C14 0.0451(9) 0.130(2) 0.0468(10) -0.0066(11) -0.0011(7) -0.0083(11)
C15 0.0524(10) 0.0881(15) 0.0624(11) -0.0210(10) 0.0160(8) -0.0200(10)
C16 0.0455(8) 0.0548(10) 0.0470(8) -0.0061(7) 0.0158(6) -0.0067(7)
C17 0.0543(9) 0.0430(9) 0.0628(10) 0.0008(7) 0.0289(8) 0.0016(7)
C18 0.0490(8) 0.0447(8) 0.0405(7) 0.0114(6) 0.0177(6) 0.0067(6)
C19 0.0469(7) 0.0418(8) 0.0329(7) 0.0010(6) 0.0029(5) -0.0030(6)
C20 0.0401(7) 0.0442(8) 0.0348(7) 0.0019(6) -0.0005(5) 0.0030(6)
C22 0.0335(6) 0.0390(7) 0.0363(7) -0.0002(5) 0.0048(5) -0.0025(5)
N1 0.0470(6) 0.0385(7) 0.0374(6) 0.0021(5) 0.0032(5) -0.0027(5)
N2 0.0545(7) 0.0387(7) 0.0357(6) 0.0014(5) 0.0000(5) -0.0014(5)
N3 0.0573(9) 0.0930(14) 0.0513(9) 0.0138(9) 0.0020(7) 0.0054(9)
N4 0.0404(6) 0.0400(6) 0.0333(6) 0.0021(5) 0.0042(5) 0.0037(5)
O1 0.0680(8) 0.1118(13) 0.0681(9) 0.0036(9) -0.0170(7) -0.0075(9)
O2 0.1188(14) 0.1077(14) 0.0826(11) 0.0530(12) -0.0310(10) -0.0040(10)
O3 0.0829(9) 0.0482(7) 0.1107(11) -0.0045(7) 0.0461(9) 0.0118(7)
O4 0.0647(7) 0.0675(8) 0.0443(6) 0.0220(6) 0.0101(5) 0.0179(5)
S1 0.0547(2) 0.0437(2) 0.0383(2) -0.00326(16) 0.00241(15) -0.00880(15)
S2 0.0496(2) 0.0381(2) 0.03489(18) 0.00262(14) 0.00753(14) -0.00231(14)

loop_
_atom_type_symbol
_atom_type_description
_atom_type_scat_dispersion_real
_atom_type_scat_dispersion_imag
_atom_type_scat_source
C C 0.0033 0.0016 'International Tables Vol C Tables 4.2.6.8 and 6.1.1.4'
H H 0.0000 0.0000 'International Tables Vol C Tables 4.2.6.8 and 6.1.1.4'
N N 0.0061 0.0033 'International Tables Vol C Tables 4.2.6.8 and 6.1.1.4'
O O 0.0106 0.0060 'International Tables Vol C Tables 4.2.6.8 and 6.1.1.4'
S S 0.1246 0.1234 'International Tables Vol C Tables 4.2.6.8 and 6.1.1.4'

loop_
_geom_angle_atom_site_label_1
_geom_angle_atom_site_label_2
_geom_angle_atom_site_label_3
_geom_angle_site_symmetry_1
_geom_angle_site_symmetry_3
_geom_angle
_geom_angle_publ_flag
C6 C1 C2 . . 120.64(15) ?
C6 C1 N3 . . 119.78(16) ?
C2 C1 N3 . . 119.58(17) ?
C1 C2 C3 . . 120.01(17) ?
C1 C2 H2 . . 120.0 ?
C3 C2 H2 . . 120.0 ?
C2 C3 C4 . . 121.14(16) ?
C2 C3 H3 . . 119.4 ?
C4 C3 H3 . . 119.4 ?
N1 C4 C3 . . 121.97(14) ?
N1 C4 C5 . . 121.19(14) ?
C3 C4 C5 . . 116.79(14) ?
C6 C5 C4 . . 121.74(16) ?
C6 C5 H5 . . 119.1 ?
C4 C5 H5 . . 119.1 ?
C1 C6 C5 . . 119.65(16) ?
C1 C6 H6 . . 120.2 ?
C5 C6 H6 . . 120.2 ?
N1 C7 C8 . . 111.19(13) ?
N1 C7 H7A . . 109.4 ?
C8 C7 H7A . . 109.4 ?
N1 C7 H7B . . 109.4 ?
C8 C7 H7B . . 109.4 ?
H7A C7 H7B . . 108.0 ?
N2 C8 C7 . . 110.79(13) ?
N2 C8 H8A . . 109.5 ?
C7 C8 H8A . . 109.5 ?
N2 C8 H8B . . 109.5 ?
C7 C8 H8B . . 109.5 ?
H8A C8 H8B . . 108.1 ?
N2 C9 C10 . . 110.25(13) ?
N2 C9 H9A . . 109.6 ?
C10 C9 H9A . . 109.6 ?
N2 C9 H9B . . 109.6 ?
C10 C9 H9B . . 109.6 ?
H9A C9 H9B . . 108.1 ?
N1 C10 C9 . . 112.02(13) ?
N1 C10 H10A . . 109.2 ?
C9 C10 H10A . . 109.2 ?
N1 C10 H10B . . 109.2 ?
C9 C10 H10B . . 109.2 ?
H10A C10 H10B . . 107.9 ?
C12 C11 C16 . . 121.17(14) ?
C12 C11 N4 . . 128.02(15) ?
C16 C11 N4 . . 110.75(13) ?
C11 C12 C13 . . 117.04(18) ?
C11 C12 H12 . . 121.5 ?
C13 C12 H12 . . 121.5 ?
C14 C13 C12 . . 122.45(19) ?
C14 C13 H13 . . 118.8 ?
C12 C13 H13 . . 118.8 ?
C13 C14 C15 . . 120.56(17) ?
C13 C14 H14 . . 119.7 ?
C15 C14 H14 . . 119.7 ?
C14 C15 C16 . . 118.17(19) ?
C14 C15 H15 . . 120.9 ?
C16 C15 H15 . . 120.9 ?
C11 C16 C15 . . 120.60(17) ?
C11 C16 C17 . . 107.15(14) ?
C15 C16 C17 . . 132.16(17) ?
O3 C17 C16 . . 130.71(17) ?
O3 C17 C18 . . 123.61(17) ?
C16 C17 C18 . . 105.65(13) ?
O4 C18 N4 . . 127.11(15) ?
O4 C18 C17 . . 127.08(15) ?
N4 C18 C17 . . 105.80(12) ?
N4 C19 C20 . . 113.34(12) ?
N4 C19 H19A . . 108.9 ?
C20 C19 H19A . . 108.9 ?
N4 C19 H19B . . 108.9 ?
C20 C19 H19B . . 108.9 ?
H19A C19 H19B . . 107.7 ?
C19 C20 S2 . . 115.08(10) ?
C19 C20 H20A . . 108.5 ?
S2 C20 H20A . . 108.5 ?
C19 C20 H20B . . 108.5 ?
S2 C20 H20B . . 108.5 ?
H20A C20 H20B . . 107.5 ?
N2 C22 S1 . . 123.85(11) ?
N2 C22 S2 . . 114.09(10) ?
S1 C22 S2 . . 122.04(8) ?
C4 N1 C10 . . 119.33(12) ?
C4 N1 C7 . . 119.01(12) ?
C10 N1 C7 . . 113.37(12) ?
C22 N2 C9 . . 126.91(13) ?
C22 N2 C8 . . 122.69(12) ?
C9 N2 C8 . . 110.23(11) ?
O2 N3 O1 . . 122.74(18) ?
O2 N3 C1 . . 118.16(18) ?
O1 N3 C1 . . 119.10(18) ?
C18 N4 C11 . . 110.53(12) ?
C18 N4 C19 . . 122.84(12) ?
C11 N4 C19 . . 126.64(12) ?
C22 S2 C20 . . 103.51(7) ?

loop_
_geom_bond_atom_site_label_1
_geom_bond_atom_site_label_2
_geom_bond_site_symmetry_2
_geom_bond_distance
_geom_bond_publ_flag
C1 C6 . 1.368(3) ?
C1 C2 . 1.373(2) ?
C1 N3 . 1.452(2) ?
C2 C3 . 1.375(2) ?
C2 H2 . 0.9300 ?
C3 C4 . 1.400(2) ?
C3 H3 . 0.9300 ?
C4 N1 . 1.3899(19) ?
C4 C5 . 1.404(2) ?
C5 C6 . 1.371(2) ?
C5 H5 . 0.9300 ?
C6 H6 . 0.9300 ?
C7 N1 . 1.4635(19) ?
C7 C8 . 1.504(2) ?
C7 H7A . 0.9700 ?
C7 H7B . 0.9700 ?
C8 N2 . 1.462(2) ?
C8 H8A . 0.9700 ?
C8 H8B . 0.9700 ?
C9 N2 . 1.4585(18) ?
C9 C10 . 1.513(2) ?
C9 H9A . 0.9700 ?
C9 H9B . 0.9700 ?
C10 N1 . 1.4624(19) ?
C10 H10A . 0.9700 ?
C10 H10B . 0.9700 ?
C11 C12 . 1.377(2) ?
C11 C16 . 1.390(2) ?
C11 N4 . 1.4136(18) ?
C12 C13 . 1.389(2) ?
C12 H12 . 0.9300 ?
C13 C14 . 1.369(3) ?
C13 H13 . 0.9300 ?
C14 C15 . 1.374(3) ?
C14 H14 . 0.9300 ?
C15 C16 . 1.395(2) ?
C15 H15 . 0.9300 ?
C16 C17 . 1.451(2) ?
C17 O3 . 1.211(2) ?
C17 C18 . 1.542(2) ?
C18 O4 . 1.2097(17) ?
C18 N4 . 1.3633(19) ?
C19 N4 . 1.4511(19) ?
C19 C20 . 1.516(2) ?
C19 H19A . 0.9700 ?
C19 H19B . 0.9700 ?
C20 S2 . 1.8080(14) ?
C20 H20A . 0.9700 ?
C20 H20B . 0.9700 ?
C22 N2 . 1.3394(17) ?
C22 S1 . 1.6650(14) ?
C22 S2 . 1.7760(14) ?
N3 O2 . 1.221(2) ?
N3 O1 . 1.221(2) ?

loop_
_geom_hbond_atom_site_label_D
_geom_hbond_atom_site_label_H
_geom_hbond_atom_site_label_A
_geom_hbond_site_symmetry_A
_geom_hbond_distance_DH
_geom_hbond_distance_HA
_geom_hbond_distance_DA
_geom_hbond_angle_DHA
_geom_hbond_publ_flag
C13 H13 O2 7_556 0.93 2.52 3.252(2) 136.2 y
C5 H5 O3 6_576 0.93 2.33 3.125(2) 143.3 y

loop_
_geom_torsion_atom_site_label_1
_geom_torsion_atom_site_label_2
_geom_torsion_atom_site_label_3
_geom_torsion_atom_site_label_4
_geom_torsion_site_symmetry_1
_geom_torsion_site_symmetry_2
_geom_torsion_site_symmetry_3
_geom_torsion_site_symmetry_4
_geom_torsion
_geom_torsion_publ_flag
C6 C1 C2 C3 . . . . -0.9(3) ?
N3 C1 C2 C3 . . . . 179.84(16) ?
C1 C2 C3 C4 . . . . -0.6(3) ?
C2 C3 C4 N1 . . . . -175.64(15) ?
C2 C3 C4 C5 . . . . 2.0(2) ?
N1 C4 C5 C6 . . . . 175.60(15) ?
C3 C4 C5 C6 . . . . -2.0(2) ?
C2 C1 C6 C5 . . . . 0.8(3) ?
N3 C1 C6 C5 . . . . -179.89(15) ?
C4 C5 C6 C1 . . . . 0.7(3) ?
N1 C7 C8 N2 . . . . 55.31(17) ?
N2 C9 C10 N1 . . . . -54.06(17) ?
C16 C11 C12 C13 . . . . 0.6(2) ?
N4 C11 C12 C13 . . . . 177.47(15) ?
C11 C12 C13 C14 . . . . 0.2(3) ?
C12 C13 C14 C15 . . . . -0.5(3) ?
C13 C14 C15 C16 . . . . 0.0(3) ?
C12 C11 C16 C15 . . . . -1.2(2) ?
N4 C11 C16 C15 . . . . -178.54(13) ?
C12 C11 C16 C17 . . . . 175.79(13) ?
N4 C11 C16 C17 . . . . -1.57(16) ?
C14 C15 C16 C11 . . . . 0.9(2) ?
C14 C15 C16 C17 . . . . -175.21(16) ?
C11 C16 C17 O3 . . . . -178.79(16) ?
C15 C16 C17 O3 . . . . -2.3(3) ?
C11 C16 C17 C18 . . . . -0.57(15) ?
C15 C16 C17 C18 . . . . 175.91(16) ?
O3 C17 C18 O4 . . . . 2.1(2) ?
C16 C17 C18 O4 . . . . -176.31(14) ?
O3 C17 C18 N4 . . . . -179.08(15) ?
C16 C17 C18 N4 . . . . 2.54(14) ?
N4 C19 C20 S2 . . . . -66.16(15) ?
C3 C4 N1 C10 . . . . -155.40(14) ?
C5 C4 N1 C10 . . . . 27.1(2) ?
C3 C4 N1 C7 . . . . -9.1(2) ?
C5 C4 N1 C7 . . . . 173.37(14) ?
C9 C10 N1 C4 . . . . -161.47(12) ?
C9 C10 N1 C7 . . . . 50.45(17) ?
C8 C7 N1 C4 . . . . 161.00(13) ?
C8 C7 N1 C10 . . . . -50.81(18) ?
S1 C22 N2 C9 . . . . 172.05(12) ?
S2 C22 N2 C9 . . . . -9.64(19) ?
S1 C22 N2 C8 . . . . -2.8(2) ?
S2 C22 N2 C8 . . . . 175.50(11) ?
C10 C9 N2 C22 . . . . -116.39(16) ?
C10 C9 N2 C8 . . . . 58.99(17) ?
C7 C8 N2 C22 . . . . 115.48(15) ?
C7 C8 N2 C9 . . . . -60.14(16) ?
C6 C1 N3 O2 . . . . 178.82(19) ?
C2 C1 N3 O2 . . . . -1.9(3) ?
C6 C1 N3 O1 . . . . -1.1(3) ?
C2 C1 N3 O1 . . . . 178.16(17) ?
O4 C18 N4 C11 . . . . 175.30(14) ?
C17 C18 N4 C11 . . . . -3.55(14) ?
O4 C18 N4 C19 . . . . -4.8(2) ?
C17 C18 N4 C19 . . . . 176.33(12) ?
C12 C11 N4 C18 . . . . -173.73(14) ?
C16 C11 N4 C18 . . . . 3.40(16) ?
C12 C11 N4 C19 . . . . 6.4(2) ?
C16 C11 N4 C19 . . . . -176.48(13) ?
C20 C19 N4 C18 . . . . -88.55(15) ?
C20 C19 N4 C11 . . . . 91.31(16) ?
N2 C22 S2 C20 . . . . 172.63(10) ?
S1 C22 S2 C20 . . . . -9.02(10) ?
C19 C20 S2 C22 . . . . -77.72(12) ?

loop_
_cod_related_entry_id
_cod_related_entry_database
_cod_related_entry_code
1 ChemSpider 24745704
